data_2237295
loop_
_publ_author_name
'Draguta, Sergiu'
'Sandhu, Bhupinder'
'Khrustalev, Victor N.'
'Fonari, Marina S.'
'Timofeeva, Tatiana V.'

_publ_section_title
;
 Pyrimidine-2,4-diamine acetone monosolvate
;
_journal_coeditor_code CV5381
_journal_issue 2
_journal_name_full 'Acta Crystallographica Section E'
_journal_page_first o251
_journal_paper_doi 10.1107/S1600536813001025
_journal_volume 69
_journal_year 2013
_chemical_formula_iupac 'C4 H6 N4, C3 H6 O'
_chemical_formula_moiety 'C4 H6 N4, C3 H6 O'
_chemical_formula_sum 'C7 H12 N4 O'
_chemical_formula_weight 168.21
_chemical_name_common '2,4-diaminopyrimidine acetone monosolvate'
_chemical_name_systematic
;
Pyrimidine-2,4-diamine acetone monosolvate
;
_space_group_IT_number 14
_symmetry_cell_setting monoclinic
_symmetry_space_group_name_Hall '-P 2ybc'
_symmetry_space_group_name_H-M 'P 1 21/c 1'
_atom_sites_solution_hydrogens difmap
_atom_sites_solution_primary direct
_atom_sites_solution_secondary difmap
_audit_creation_method SHELXL-97
_cell_angle_alpha 90.00
_cell_angle_beta 99.395(3)
_cell_angle_gamma 90.00
_cell_formula_units_Z 4
_cell_length_a 8.1594(15)
_cell_length_b 12.728(2)
_cell_length_c 8.7663(16)
_cell_measurement_reflns_used 8851
_cell_measurement_temperature 296(2)
_cell_measurement_theta_max 32.08
_cell_measurement_theta_min 2.29
_cell_volume 898.2(3)
_computing_cell_refinement '<i>SAINT</i> (Bruker, 2001)'
_computing_data_collection '<i>APEX2</i> (Bruker, 2005)'
_computing_data_reduction '<i>SAINT</i> (Bruker, 2001)'
_computing_molecular_graphics '<i>SHELXTL</i> (Sheldrick, 2008)'
_computing_publication_material '<i>SHELXTL</i> (Sheldrick, 2008)'
_computing_structure_refinement '<i>SHELXTL</i> (Sheldrick, 2008)'
_computing_structure_solution '<i>SHELXTL</i> (Sheldrick, 2008)'
_diffrn_ambient_temperature 296(2)
_diffrn_measured_fraction_theta_full 1.000
_diffrn_measured_fraction_theta_max 1.000
_diffrn_measurement_device_type 'Bruker APEXII CCD'
_diffrn_measurement_method '\f and \w scans'
_diffrn_radiation_monochromator graphite
_diffrn_radiation_source 'fine-focus sealed tube'
_diffrn_radiation_type MoK\a
_diffrn_radiation_wavelength 0.71073
_diffrn_reflns_av_R_equivalents 0.0512
_diffrn_reflns_av_sigmaI/netI 0.0389
_diffrn_reflns_limit_h_max 10
_diffrn_reflns_limit_h_min -10
_diffrn_reflns_limit_k_max 16
_diffrn_reflns_limit_k_min -16
_diffrn_reflns_limit_l_max 11
_diffrn_reflns_limit_l_min -11
_diffrn_reflns_number 9693
_diffrn_reflns_theta_full 28.00
_diffrn_reflns_theta_max 28.00
_diffrn_reflns_theta_min 2.53
_exptl_absorpt_coefficient_mu 0.089
_exptl_absorpt_correction_T_max 0.982
_exptl_absorpt_correction_T_min 0.974
_exptl_absorpt_correction_type multi-scan
_exptl_absorpt_process_details '(<i>SADABS</i>; Sheldrick, 2003)'
_exptl_crystal_colour colourless
_exptl_crystal_density_diffrn 1.244
_exptl_crystal_density_method 'not measured'
_exptl_crystal_description prism
_exptl_crystal_F_000 360
_exptl_crystal_size_max 0.30
_exptl_crystal_size_mid 0.25
_exptl_crystal_size_min 0.20
_refine_diff_density_max 0.281
_refine_diff_density_min -0.276
_refine_ls_extinction_method none
_refine_ls_goodness_of_fit_ref 1.066
_refine_ls_hydrogen_treatment mixed
_refine_ls_matrix_type full
_refine_ls_number_parameters 127
_refine_ls_number_reflns 2170
_refine_ls_number_restraints 0
_refine_ls_restrained_S_all 1.066
_refine_ls_R_factor_all 0.0602
_refine_ls_R_factor_gt 0.0478
_refine_ls_shift/su_max 0.000
_refine_ls_shift/su_mean 0.000
_refine_ls_structure_factor_coef Fsqd
_refine_ls_weighting_details 'calc w=1/[\s^2^(Fo^2^)+(0.0884P)^2^] where P=(Fo^2^+2Fc^2^)/3'
_refine_ls_weighting_scheme calc
_refine_ls_wR_factor_gt 0.1325
_refine_ls_wR_factor_ref 0.1390
_reflns_number_gt 1752
_reflns_number_total 2170
_reflns_threshold_expression I>2\s(I)
_cod_data_source_file cv5381.cif
_cod_data_source_block I
_cod_original_sg_symbol_H-M 'P 21/c'
_cod_database_code 2237295
_cod_database_fobs_code 2237295

loop_
_symmetry_equiv_pos_as_xyz
'x, y, z'
'-x, y+1/2, -z+1/2'
'-x, -y, -z'
'x, -y-1/2, z-1/2'

loop_
_atom_site_type_symbol
_atom_site_label
_atom_site_fract_x
_atom_site_fract_y
_atom_site_fract_z
_atom_site_U_iso_or_equiv
_atom_site_adp_type
_atom_site_calc_flag
_atom_site_refinement_flags
_atom_site_occupancy
_atom_site_symmetry_multiplicity
N N1 0.12301(13) 0.39554(8) 0.11848(12) 0.0224(3) Uani d . 1 1
C C2 0.19664(15) 0.47490(9) 0.20658(14) 0.0191(3) Uani d . 1 1
N N2 0.14277(14) 0.57309(9) 0.16744(13) 0.0255(3) Uani d . 1 1
H H2A 0.0691(19) 0.5838(13) 0.0852(18) 0.025(4) Uiso d . 1 1
H H2B 0.197(2) 0.6249(13) 0.2183(19) 0.033(4) Uiso d . 1 1
N N3 0.31691(12) 0.46530(8) 0.33213(12) 0.0187(3) Uani d . 1 1
C C4 0.36727(15) 0.36728(9) 0.37483(14) 0.0190(3) Uani d . 1 1
N N4 0.48650(14) 0.35701(8) 0.49903(13) 0.0240(3) Uani d . 1 1
H H4A 0.5237(19) 0.2944(14) 0.5294(18) 0.033(4) Uiso d . 1 1
H H4B 0.539(2) 0.4120(14) 0.5498(19) 0.031(4) Uiso d . 1 1
C C5 0.29627(16) 0.27903(10) 0.29098(15) 0.0245(3) Uani d . 1 1
H H5 0.3283 0.2109 0.3202 0.029 Uiso calc R 1 1
C C6 0.17840(16) 0.29891(10) 0.16502(15) 0.0248(3) Uani d . 1 1
H H6 0.1329 0.2417 0.1070 0.030 Uiso calc R 1 1
O O1 0.28515(12) 0.78374(7) 0.30884(11) 0.0285(3) Uani d . 1 1
C C7 0.30086(19) 0.97014(11) 0.31631(19) 0.0333(4) Uani d . 1 1
H H7A 0.3699 0.9583 0.4144 0.050 Uiso calc R 1 1
H H7B 0.2067 1.0120 0.3308 0.050 Uiso calc R 1 1
H H7C 0.3635 1.0063 0.2489 0.050 Uiso calc R 1 1
C C8 0.24238(15) 0.86704(9) 0.24592(14) 0.0223(3) Uani d . 1 1
C C9 0.12660(17) 0.86932(11) 0.09351(16) 0.0297(3) Uani d . 1 1
H H9A 0.1316 0.8032 0.0418 0.045 Uiso calc R 1 1
H H9B 0.1592 0.9246 0.0303 0.045 Uiso calc R 1 1
H H9C 0.0151 0.8816 0.1112 0.045 Uiso calc R 1 1

loop_
_atom_site_aniso_label
_atom_site_aniso_U_11
_atom_site_aniso_U_22
_atom_site_aniso_U_33
_atom_site_aniso_U_12
_atom_site_aniso_U_13
_atom_site_aniso_U_23
N1 0.0249(6) 0.0168(5) 0.0226(5) -0.0012(4) -0.0046(4) -0.0021(4)
C2 0.0203(6) 0.0162(6) 0.0199(6) -0.0007(4) 0.0003(5) -0.0009(4)
N2 0.0304(6) 0.0153(6) 0.0260(6) -0.0001(4) -0.0093(5) 0.0003(4)
N3 0.0209(5) 0.0125(5) 0.0212(5) -0.0003(4) -0.0012(4) 0.0001(4)
C4 0.0190(6) 0.0155(6) 0.0217(6) -0.0001(4) 0.0006(4) 0.0003(4)
N4 0.0255(6) 0.0134(5) 0.0288(6) 0.0008(4) -0.0080(4) 0.0012(4)
C5 0.0270(7) 0.0138(6) 0.0303(7) 0.0007(5) -0.0025(5) -0.0011(5)
C6 0.0279(7) 0.0162(6) 0.0277(6) -0.0012(5) -0.0027(5) -0.0046(5)
O1 0.0325(5) 0.0184(5) 0.0314(5) 0.0024(4) -0.0042(4) 0.0037(4)
C7 0.0376(8) 0.0210(7) 0.0424(8) -0.0053(6) 0.0099(6) -0.0066(6)
C8 0.0217(6) 0.0182(6) 0.0268(6) 0.0007(5) 0.0029(5) 0.0014(5)
C9 0.0271(7) 0.0311(7) 0.0289(7) 0.0032(5) -0.0017(5) 0.0059(5)

loop_
_atom_type_symbol
_atom_type_description
_atom_type_scat_dispersion_real
_atom_type_scat_dispersion_imag
_atom_type_scat_source
C C 0.0033 0.0016 'International Tables Vol C Tables 4.2.6.8 and 6.1.1.4'
H H 0.0000 0.0000 'International Tables Vol C Tables 4.2.6.8 and 6.1.1.4'
N N 0.0061 0.0033 'International Tables Vol C Tables 4.2.6.8 and 6.1.1.4'
O O 0.0106 0.0060 'International Tables Vol C Tables 4.2.6.8 and 6.1.1.4'

loop_
_geom_angle_atom_site_label_1
_geom_angle_atom_site_label_2
_geom_angle_atom_site_label_3
_geom_angle
C6 N1 C2 114.36(11)
N2 C2 N1 116.78(11)
N2 C2 N3 116.88(11)
N1 C2 N3 126.32(11)
C2 N2 H2A 120.5(11)
C2 N2 H2B 116.9(11)
H2A N2 H2B 121.8(15)
C4 N3 C2 117.17(10)
N4 C4 N3 117.59(11)
N4 C4 C5 121.69(11)
N3 C4 C5 120.71(11)
C4 N4 H4A 120.2(11)
C4 N4 H4B 123.3(10)
H4A N4 H4B 116.2(15)
C6 C5 C4 116.64(12)
C6 C5 H5 121.7
C4 C5 H5 121.7
N1 C6 C5 124.78(11)
N1 C6 H6 117.6
C5 C6 H6 117.6
C8 C7 H7A 109.5
C8 C7 H7B 109.5
H7A C7 H7B 109.5
C8 C7 H7C 109.5
H7A C7 H7C 109.5
H7B C7 H7C 109.5
O1 C8 C7 121.87(12)
O1 C8 C9 120.66(11)
C7 C8 C9 117.47(12)
C8 C9 H9A 109.5
C8 C9 H9B 109.5
H9A C9 H9B 109.5
C8 C9 H9C 109.5
H9A C9 H9C 109.5
H9B C9 H9C 109.5

loop_
_geom_bond_atom_site_label_1
_geom_bond_atom_site_label_2
_geom_bond_distance
N1 C6 1.3503(16)
N1 C2 1.3513(16)
C2 N2 1.3505(16)
C2 N3 1.3552(16)
N2 H2A 0.871(16)
N2 H2B 0.875(18)
N3 C4 1.3474(15)
C4 N4 1.3428(16)
C4 C5 1.4137(17)
N4 H4A 0.879(17)
N4 H4B 0.900(18)
C5 C6 1.3644(18)
C5 H5 0.9300
C6 H6 0.9300
O1 C8 1.2196(15)
C7 C8 1.4948(18)
C7 H7A 0.9600
C7 H7B 0.9600
C7 H7C 0.9600
C8 C9 1.5054(18)
C9 H9A 0.9600
C9 H9B 0.9600
C9 H9C 0.9600

loop_
_geom_hbond_atom_site_label_D
_geom_hbond_atom_site_label_H
_geom_hbond_atom_site_label_A
_geom_hbond_site_symmetry_A
_geom_hbond_distance_DH
_geom_hbond_distance_HA
_geom_hbond_distance_DA
_geom_hbond_angle_DHA
_geom_hbond_publ_flag
N2 H2A N1 3_565 0.875(18) 2.191(18) 3.0608(18) 177.3(15) yes
N2 H2B O1 . 0.871(16) 2.247(19) 3.0990(17) 164.7(16) yes
N4 H4A O1 3_666 0.879(17) 2.170(18) 2.9141(16) 142.2(15) yes
N4 H4B N3 3_666 0.900(18) 2.120(19) 3.0171(17) 174.9(15) yes
C9 H9C Cg 2_555 0.96 2.63 3.5484(17) 159 yes

loop_
_geom_torsion_atom_site_label_1
_geom_torsion_atom_site_label_2
_geom_torsion_atom_site_label_3
_geom_torsion_atom_site_label_4
_geom_torsion
C6 N1 C2 N2 -178.34(11)
C6 N1 C2 N3 0.25(19)
N2 C2 N3 C4 177.85(11)
N1 C2 N3 C4 -0.75(19)
C2 N3 C4 N4 179.95(11)
C2 N3 C4 C5 -0.04(18)
N4 C4 C5 C6 -178.77(12)
N3 C4 C5 C6 1.21(19)
C2 N1 C6 C5 1.10(19)
C4 C5 C6 N1 -1.8(2)

loop_
_cod_related_entry_id
_cod_related_entry_database
_cod_related_entry_code
1 ChemSpider 30658302
